data_7064260
loop_
_publ_author_name
'Gautam, Ram Nayan'
'Shukla, Alok'
'Jaiswal, Ankesh Kumar'
'Singh, Anupam'
'Vishwakarma, Ajay'
'Kumar, Rajesh'
'Prasad, L. B.'
'Butcher, R. J.'
'Bharty, M. K.'

_publ_section_title
;
 Metallo-hydrazones of pyridine--thiophene derivatives:
 structure--function insight and anticancer evaluation of Co(iii), Ni(ii),
 Cu(ii), and Zn(ii) complexes
;
_journal_issue 7
_journal_name_full 'New Journal of Chemistry'
_journal_page_first 3394
_journal_page_last 3406
_journal_paper_doi 10.1039/D5NJ02095F
_journal_volume 50
_journal_year 2026
_chemical_formula_moiety 'C22 H16 N6 O2 S2 Zn'
_chemical_formula_sum 'C22 H16 N6 O2 S2 Zn'
_chemical_formula_weight 525.90
_space_group_crystal_system monoclinic
_space_group_IT_number 14
_space_group_name_Hall '-P 2ybc'
_space_group_name_H-M_alt 'P 1 21/c 1'
_atom_sites_solution_hydrogens geom
_audit_creation_method SHELXL-2018/3
_audit_update_record
;
2024-08-15 deposited with the CCDC.	2026-01-20 downloaded from the CCDC.
;
_cell_angle_alpha 90
_cell_angle_beta 91.999(2)
_cell_angle_gamma 90
_cell_formula_units_Z 4
_cell_length_a 11.2076(2)
_cell_length_b 8.6768(2)
_cell_length_c 22.6836(5)
_cell_measurement_reflns_used 10158
_cell_measurement_temperature 293(2)
_cell_measurement_theta_max 71.9330
_cell_measurement_theta_min 3.8930
_cell_volume 2204.55(8)
_computing_cell_refinement 'CrysAlisPro 1.171.42.90a (Rigaku OD, 2023)'
_computing_data_collection 'CrysAlisPro 1.171.42.90a (Rigaku OD, 2023)'
_computing_data_reduction 'CrysAlisPro 1.171.42.90a (Rigaku OD, 2023)'
_computing_structure_refinement 'SHELXL-2018/3 (Sheldrick, 2018)'
_computing_structure_solution 'SHELXT 2018/2 (Sheldrick, 2018)'
_diffrn_ambient_temperature 293(2)
_diffrn_measured_fraction_theta_full 0.930
_diffrn_measured_fraction_theta_max 0.981
_diffrn_measurement_device_type 'XtaLAB Synergy, Dualflex, HyPix3000'
_diffrn_measurement_method '\w scans'
_diffrn_radiation_type CuK\a
_diffrn_radiation_wavelength 1.54184
_diffrn_reflns_av_R_equivalents 0.0486
_diffrn_reflns_av_unetI/netI 0.0400
_diffrn_reflns_Laue_measured_fraction_full 0.930
_diffrn_reflns_Laue_measured_fraction_max 0.981
_diffrn_reflns_limit_h_max 13
_diffrn_reflns_limit_h_min -13
_diffrn_reflns_limit_k_max 10
_diffrn_reflns_limit_k_min -6
_diffrn_reflns_limit_l_max 27
_diffrn_reflns_limit_l_min -27
_diffrn_reflns_number 18283
_diffrn_reflns_point_group_measured_fraction_full 0.930
_diffrn_reflns_point_group_measured_fraction_max 0.981
_diffrn_reflns_theta_full 25.500
_diffrn_reflns_theta_max 72.151
_diffrn_reflns_theta_min 3.900
_diffrn_source 'micro-focus sealed X-ray tube'
_exptl_absorpt_coefficient_mu 3.604
_exptl_absorpt_correction_T_max 1.00000
_exptl_absorpt_correction_T_min 0.95987
_exptl_absorpt_correction_type multi-scan
_exptl_crystal_colour yellow
_exptl_crystal_density_diffrn 1.584
_exptl_crystal_description block
_exptl_crystal_F_000 1072
_exptl_crystal_size_max 0.26
_exptl_crystal_size_mid 0.22
_exptl_crystal_size_min 0.18
_refine_diff_density_max 1.233
_refine_diff_density_min -0.806
_refine_diff_density_rms 0.109
_refine_ls_extinction_method none
_refine_ls_goodness_of_fit_ref 1.065
_refine_ls_hydrogen_treatment constr
_refine_ls_matrix_type full
_refine_ls_number_parameters 298
_refine_ls_number_reflns 4266
_refine_ls_number_restraints 0
_refine_ls_restrained_S_all 1.065
_refine_ls_R_factor_all 0.0889
_refine_ls_R_factor_gt 0.0696
_refine_ls_shift/su_max 0.000
_refine_ls_shift/su_mean 0.000
_refine_ls_structure_factor_coef Fsqd
_refine_ls_weighting_details 'w=1/[\s^2^(Fo^2^)+(0.1368P)^2^+2.9688P] where P=(Fo^2^+2Fc^2^)/3'
_refine_ls_weighting_scheme calc
_refine_ls_wR_factor_gt 0.2074
_refine_ls_wR_factor_ref 0.2262
_reflns_Friedel_coverage 0.000
_reflns_number_gt 3174
_reflns_number_total 4266
_reflns_threshold_expression 'I > 2\s(I)'
_cod_data_source_file d5nj02095f3.cif
_cod_data_source_block shelx_CCDC1
_cod_original_sg_symbol_H-M 'P 21/c'
_cod_database_code 7064260
_shelx_shelxl_version_number 2018/3
_shelx_space_group_comment
;
The symmetry employed for this shelxl refinement is uniquely defined
by the following loop, which should always be used as a source of
symmetry information in preference to the above space-group names.
They are only intended as comments.
;

loop_
_space_group_symop_operation_xyz
'x, y, z'
'-x, y+1/2, -z+1/2'
'-x, -y, -z'
'x, -y-1/2, z-1/2'

loop_
_atom_site_label
_atom_site_type_symbol
_atom_site_fract_x
_atom_site_fract_y
_atom_site_fract_z
_atom_site_U_iso_or_equiv
_atom_site_adp_type
_atom_site_occupancy
_atom_site_site_symmetry_order
_atom_site_calc_flag
_atom_site_refinement_flags_posn
_atom_site_refinement_flags_adp
_atom_site_refinement_flags_occupancy
_atom_site_disorder_assembly
_atom_site_disorder_group
Zn01 Zn 0.29715(5) 0.31087(8) 0.43001(3) 0.0423(3) Uani 1 1 d . . . . .
S1B S 0.06295(18) 0.7368(2) 0.28498(9) 0.0800(6) Uani 1 1 d . . . . .
S1A S 0.7095(2) 0.0216(4) 0.35905(10) 0.1250(12) Uani 1 1 d . . . . .
C3B C 0.2739(4) 0.8331(4) 0.33388(16) 0.0256(8) Uani 1 1 d . . . . .
H3B H 0.346535 0.838851 0.354885 0.031 Uiso 1 1 calc R U . . .
O1B O 0.2897(3) 0.5369(4) 0.39382(16) 0.0495(9) Uani 1 1 d . . . . .
O1A O 0.3976(3) 0.2110(5) 0.36074(16) 0.0535(9) Uani 1 1 d . . . . .
N2A N 0.4655(4) 0.2680(5) 0.46699(18) 0.0433(9) Uani 1 1 d . . . . .
N2B N 0.1308(4) 0.3279(5) 0.38706(18) 0.0413(9) Uani 1 1 d . . . . .
N3B N 0.2055(4) 0.0940(5) 0.45001(17) 0.0423(9) Uani 1 1 d . . . . .
N3A N 0.2876(4) 0.3929(5) 0.52304(18) 0.0439(9) Uani 1 1 d . . . . .
C3A C 0.5389(4) 0.0333(7) 0.27773(17) 0.0418(12) Uani 1 1 d . . . . .
H3A H 0.467440 0.052820 0.257006 0.050 Uiso 1 1 calc R U . . .
N1B N 0.1051(4) 0.4573(5) 0.35484(19) 0.0455(10) Uani 1 1 d . . . . .
N1A N 0.5473(4) 0.1956(5) 0.43400(19) 0.0485(10) Uani 1 1 d . . . . .
C7B C 0.0997(4) 0.0786(6) 0.4213(2) 0.0415(10) Uani 1 1 d . . . . .
C5B C 0.1957(4) 0.5565(6) 0.3623(2) 0.0447(11) Uani 1 1 d . . . . .
C5A C 0.4989(4) 0.1712(6) 0.3800(2) 0.0441(11) Uani 1 1 d . . . . .
C7A C 0.3942(4) 0.3754(6) 0.5532(2) 0.0462(11) Uani 1 1 d . . . . .
C6B C 0.0613(4) 0.2120(6) 0.3867(2) 0.0463(12) Uani 1 1 d . . . . .
H6B H -0.010964 0.212533 0.365224 0.056 Uiso 1 1 calc R U . . .
C4B C 0.1835(5) 0.7025(6) 0.3304(2) 0.0436(11) Uani 1 1 d . . . . .
C6A C 0.4899(5) 0.3070(7) 0.5204(2) 0.0495(12) Uani 1 1 d . . . . .
H6A H 0.565600 0.292132 0.537501 0.059 Uiso 1 1 calc R U . . .
C11B C 0.2466(5) -0.0235(6) 0.4829(2) 0.0493(12) Uani 1 1 d . . . . .
H11B H 0.320068 -0.013120 0.502844 0.059 Uiso 1 1 calc R U . . .
C4A C 0.5757(5) 0.0840(7) 0.3398(2) 0.0499(12) Uani 1 1 d . . . . .
C10B C 0.1847(6) -0.1588(7) 0.4885(3) 0.0564(14) Uani 1 1 d . . . . .
H10B H 0.215644 -0.238760 0.511685 0.068 Uiso 1 1 calc R U . . .
C8B C 0.0317(5) -0.0551(7) 0.4254(3) 0.0528(13) Uani 1 1 d . . . . .
H8B H -0.042135 -0.063536 0.405681 0.063 Uiso 1 1 calc R U . . .
C11A C 0.1966(5) 0.4506(7) 0.5519(3) 0.0538(13) Uani 1 1 d . . . . .
H11A H 0.123549 0.462379 0.531694 0.065 Uiso 1 1 calc R U . . .
C9B C 0.0763(6) -0.1736(6) 0.4593(3) 0.0577(14) Uani 1 1 d . . . . .
H9B H 0.032953 -0.264401 0.462486 0.069 Uiso 1 1 calc R U . . .
C2B C 0.2139(6) 0.9506(7) 0.2941(2) 0.0592(15) Uani 1 1 d . . . . .
H2B H 0.246910 1.047482 0.288222 0.071 Uiso 1 1 calc R U . . .
C8A C 0.4082(5) 0.4199(8) 0.6110(2) 0.0608(15) Uani 1 1 d . . . . .
H8A H 0.482139 0.409458 0.630476 0.073 Uiso 1 1 calc R U . . .
C10A C 0.2053(6) 0.4936(8) 0.6101(3) 0.0681(17) Uani 1 1 d . . . . .
H10A H 0.138964 0.531546 0.628900 0.082 Uiso 1 1 calc R U . . .
C1B C 0.1113(6) 0.9085(7) 0.2679(3) 0.0659(16) Uani 1 1 d . . . . .
H1B H 0.069630 0.972487 0.241470 0.079 Uiso 1 1 calc R U . . .
C9A C 0.3137(6) 0.4797(9) 0.6404(3) 0.0723(19) Uani 1 1 d . . . . .
H9A H 0.322550 0.510096 0.679632 0.087 Uiso 1 1 calc R U . . .
C2A C 0.6425(7) -0.0535(10) 0.2581(3) 0.079(2) Uani 1 1 d . . . . .
H2A H 0.644279 -0.099820 0.221184 0.095 Uiso 1 1 calc R U . . .
C1A C 0.7294(8) -0.0607(12) 0.2953(4) 0.100(3) Uani 1 1 d . . . . .
H1A H 0.800419 -0.110094 0.286850 0.120 Uiso 1 1 calc R U . . .

loop_
_atom_site_aniso_label
_atom_site_aniso_U_11
_atom_site_aniso_U_22
_atom_site_aniso_U_33
_atom_site_aniso_U_23
_atom_site_aniso_U_13
_atom_site_aniso_U_12
Zn01 0.0382(4) 0.0461(4) 0.0421(4) 0.0033(3) -0.0063(3) 0.0024(3)
S1B 0.0868(13) 0.0645(10) 0.0867(12) 0.0077(9) -0.0248(10) 0.0067(9)
S1A 0.0977(16) 0.191(3) 0.0853(14) -0.0383(17) -0.0098(12) 0.0628(19)
C3B 0.040(2) 0.0144(16) 0.0229(17) 0.0055(14) 0.0092(15) 0.0009(15)
O1B 0.0459(19) 0.047(2) 0.055(2) 0.0077(17) -0.0135(15) -0.0040(16)
O1A 0.0432(19) 0.073(3) 0.0437(19) -0.0048(18) -0.0032(15) 0.0083(18)
N2A 0.037(2) 0.052(2) 0.041(2) -0.0017(19) -0.0013(16) 0.0027(18)
N2B 0.043(2) 0.038(2) 0.043(2) 0.0031(17) -0.0025(17) 0.0017(17)
N3B 0.045(2) 0.043(2) 0.039(2) 0.0018(17) 0.0001(16) -0.0002(18)
N3A 0.046(2) 0.041(2) 0.045(2) -0.0005(18) -0.0025(17) -0.0005(18)
C3A 0.0250(19) 0.080(3) 0.0209(18) -0.017(2) 0.0030(15) 0.007(2)
N1B 0.042(2) 0.040(2) 0.054(2) 0.0084(19) -0.0079(18) 0.0041(18)
N1A 0.043(2) 0.060(3) 0.043(2) -0.007(2) -0.0021(17) 0.010(2)
C7B 0.042(2) 0.041(2) 0.041(2) -0.001(2) 0.0014(19) -0.001(2)
C5B 0.045(3) 0.044(3) 0.045(3) 0.001(2) -0.001(2) 0.006(2)
C5A 0.041(2) 0.049(3) 0.042(2) 0.005(2) 0.002(2) 0.001(2)
C7A 0.046(3) 0.050(3) 0.043(3) 0.000(2) -0.004(2) 0.000(2)
C6B 0.035(2) 0.050(3) 0.054(3) 0.002(2) -0.004(2) 0.002(2)
C4B 0.049(3) 0.042(3) 0.040(2) -0.001(2) -0.002(2) 0.000(2)
C6A 0.040(2) 0.065(3) 0.043(3) -0.007(2) -0.012(2) 0.005(2)
C11B 0.053(3) 0.047(3) 0.048(3) 0.004(2) -0.004(2) 0.003(2)
C4A 0.054(3) 0.060(3) 0.035(2) -0.002(2) 0.003(2) -0.006(3)
C10B 0.069(4) 0.044(3) 0.056(3) 0.010(2) 0.004(3) 0.004(3)
C8B 0.046(3) 0.053(3) 0.060(3) -0.007(3) 0.001(2) -0.004(2)
C11A 0.046(3) 0.056(3) 0.060(3) 0.005(3) 0.003(2) 0.003(2)
C9B 0.068(4) 0.041(3) 0.065(4) 0.004(3) 0.006(3) -0.009(3)
C2B 0.083(4) 0.045(3) 0.050(3) 0.004(2) 0.013(3) 0.000(3)
C8A 0.057(3) 0.079(4) 0.046(3) -0.013(3) -0.004(2) 0.008(3)
C10A 0.065(4) 0.068(4) 0.073(4) -0.002(3) 0.024(3) 0.009(3)
C1B 0.086(4) 0.053(3) 0.058(3) 0.009(3) -0.015(3) 0.016(3)
C9A 0.073(4) 0.098(5) 0.046(3) -0.009(3) 0.007(3) 0.006(4)
C2A 0.088(5) 0.089(5) 0.062(4) -0.018(4) 0.023(4) -0.008(4)
C1A 0.090(6) 0.127(8) 0.084(5) -0.009(5) 0.027(5) 0.046(6)

loop_
_atom_type_symbol
_atom_type_description
_atom_type_scat_dispersion_real
_atom_type_scat_dispersion_imag
_atom_type_scat_source
C C 0.0181 0.0091 'International Tables Vol C Tables 4.2.6.8 and 6.1.1.4'
H H 0.0000 0.0000 'International Tables Vol C Tables 4.2.6.8 and 6.1.1.4'
N N 0.0311 0.0180 'International Tables Vol C Tables 4.2.6.8 and 6.1.1.4'
O O 0.0492 0.0322 'International Tables Vol C Tables 4.2.6.8 and 6.1.1.4'
Zn Zn -1.5491 0.6778 'International Tables Vol C Tables 4.2.6.8 and 6.1.1.4'
S S 0.3331 0.5567 'International Tables Vol C Tables 4.2.6.8 and 6.1.1.4'

loop_
_geom_angle_atom_site_label_1
_geom_angle_atom_site_label_2
_geom_angle_atom_site_label_3
_geom_angle
_geom_angle_site_symmetry_1
_geom_angle_site_symmetry_3
_geom_angle_publ_flag
N2A Zn01 N2B 172.74(17) . . ?
N2A Zn01 O1B 110.16(16) . . ?
N2B Zn01 O1B 74.39(14) . . ?
N2A Zn01 O1A 74.36(15) . . ?
N2B Zn01 O1A 99.82(15) . . ?
O1B Zn01 O1A 95.98(16) . . ?
N2A Zn01 N3B 100.85(16) . . ?
N2B Zn01 N3B 74.92(15) . . ?
O1B Zn01 N3B 148.94(15) . . ?
O1A Zn01 N3B 93.80(16) . . ?
N2A Zn01 N3A 75.39(16) . . ?
N2B Zn01 N3A 110.38(16) . . ?
O1B Zn01 N3A 93.91(15) . . ?
O1A Zn01 N3A 149.75(15) . . ?
N3B Zn01 N3A 92.27(15) . . ?
C1B S1B C4B 92.3(3) . . ?
C1A S1A C4A 93.5(4) . . ?
C2B C3B C4B 101.0(4) . . ?
C5B O1B Zn01 111.3(3) . . ?
C5A O1A Zn01 110.4(3) . . ?
C6A N2A N1A 121.2(4) . . ?
C6A N2A Zn01 119.9(4) . . ?
N1A N2A Zn01 118.9(3) . . ?
C6B N2B N1B 121.9(4) . . ?
C6B N2B Zn01 119.1(3) . . ?
N1B N2B Zn01 118.6(3) . . ?
C11B N3B C7B 118.5(4) . . ?
C11B N3B Zn01 127.9(3) . . ?
C7B N3B Zn01 113.4(3) . . ?
C11A N3A C7A 118.0(5) . . ?
C11A N3A Zn01 130.5(4) . . ?
C7A N3A Zn01 111.6(3) . . ?
C2A C3A C4A 103.8(5) . . ?
C5B N1B N2B 108.4(4) . . ?
C5A N1A N2A 108.5(4) . . ?
N3B C7B C8B 121.9(5) . . ?
N3B C7B C6B 115.0(4) . . ?
C8B C7B C6B 123.1(5) . . ?
O1B C5B N1B 126.8(5) . . ?
O1B C5B C4B 117.2(5) . . ?
N1B C5B C4B 115.9(4) . . ?
O1A C5A N1A 127.6(5) . . ?
O1A C5A C4A 117.7(5) . . ?
N1A C5A C4A 114.7(4) . . ?
N3A C7A C8A 121.1(5) . . ?
N3A C7A C6A 116.0(4) . . ?
C8A C7A C6A 122.9(5) . . ?
N2B C6B C7B 117.1(4) . . ?
C5B C4B C3B 124.7(4) . . ?
C5B C4B S1B 120.7(4) . . ?
C3B C4B S1B 114.6(4) . . ?
N2A C6A C7A 117.1(5) . . ?
N3B C11B C10B 122.6(5) . . ?
C5A C4A C3A 125.0(5) . . ?
C5A C4A S1A 123.3(4) . . ?
C3A C4A S1A 111.6(4) . . ?
C9B C10B C11B 118.6(5) . . ?
C9B C8B C7B 118.2(5) . . ?
N3A C11A C10A 123.1(6) . . ?
C8B C9B C10B 120.2(5) . . ?
C1B C2B C3B 116.4(5) . . ?
C7A C8A C9A 120.5(5) . . ?
C11A C10A C9A 119.1(5) . . ?
C2B C1B S1B 115.6(5) . . ?
C8A C9A C10A 118.1(6) . . ?
C1A C2A C3A 114.9(6) . . ?
C2A C1A S1A 116.2(6) . . ?

loop_
_geom_bond_atom_site_label_1
_geom_bond_atom_site_label_2
_geom_bond_distance
_geom_bond_site_symmetry_2
_geom_bond_publ_flag
Zn01 N2A 2.071(4) . ?
Zn01 N2B 2.078(4) . ?
Zn01 O1B 2.127(4) . ?
Zn01 O1A 2.148(4) . ?
Zn01 N3B 2.199(4) . ?
Zn01 N3A 2.233(4) . ?
S1B C1B 1.637(7) . ?
S1B C4B 1.696(5) . ?
S1A C1A 1.635(8) . ?
S1A C4A 1.639(6) . ?
C3B C2B 1.504(7) . ?
C3B C4B 1.521(6) . ?
O1B C5B 1.264(6) . ?
O1A C5A 1.251(6) . ?
N2A C6A 1.277(6) . ?
N2A N1A 1.358(6) . ?
N2B C6B 1.272(7) . ?
N2B N1B 1.364(5) . ?
N3B C11B 1.336(6) . ?
N3B C7B 1.339(6) . ?
N3A C11A 1.328(7) . ?
N3A C7A 1.364(6) . ?
C3A C2A 1.466(9) . ?
C3A C4A 1.518(6) . ?
N1B C5B 1.337(7) . ?
N1A C5A 1.338(7) . ?
C7B C8B 1.393(7) . ?
C7B C6B 1.456(7) . ?
C5B C4B 1.463(7) . ?
C5A C4A 1.483(7) . ?
C7A C8A 1.372(7) . ?
C7A C6A 1.453(7) . ?
C11B C10B 1.372(8) . ?
C10B C9B 1.369(9) . ?
C8B C9B 1.368(8) . ?
C11A C10A 1.372(9) . ?
C2B C1B 1.327(9) . ?
C8A C9A 1.372(9) . ?
C10A C9A 1.381(9) . ?
C2A C1A 1.268(11) . ?

loop_
_geom_hbond_atom_site_label_D
_geom_hbond_atom_site_label_H
_geom_hbond_atom_site_label_A
_geom_hbond_distance_DH
_geom_hbond_distance_HA
_geom_hbond_distance_DA
_geom_hbond_angle_DHA
_geom_hbond_site_symmetry_A
_geom_hbond_publ_flag
C11B H11B N1A 0.93 2.57 3.289(7) 134.1 3_656 yes
C1B H1B S1B 0.93 2.79 3.633(6) 151.8 2 yes
C2A H2A O1A 0.93 2.51 3.400(8) 160.0 2_645 yes
C11B H11B N1A 0.93 2.57 3.289(7) 134.1 3_656 yes
C1B H1B S1B 0.93 2.79 3.633(6) 151.8 2 yes
C2A H2A O1A 0.93 2.51 3.400(8) 160.0 2_645 yes
C11B H11B N1A 0.93 2.57 3.289(7) 134.1 3_656 yes
C1B H1B S1B 0.93 2.79 3.633(6) 151.8 2 yes
C2A H2A O1A 0.93 2.51 3.400(8) 160.0 2_645 yes

loop_
_geom_torsion_atom_site_label_1
_geom_torsion_atom_site_label_2
_geom_torsion_atom_site_label_3
_geom_torsion_atom_site_label_4
_geom_torsion
_geom_torsion_site_symmetry_1
_geom_torsion_site_symmetry_2
_geom_torsion_site_symmetry_3
_geom_torsion_site_symmetry_4
_geom_torsion_publ_flag
C6B N2B N1B C5B -177.9(5) . . . . ?
Zn01 N2B N1B C5B -5.1(5) . . . . ?
C6A N2A N1A C5A -178.9(5) . . . . ?
Zn01 N2A N1A C5A 2.5(6) . . . . ?
C11B N3B C7B C8B 0.6(7) . . . . ?
Zn01 N3B C7B C8B 176.0(4) . . . . ?
C11B N3B C7B C6B 179.7(5) . . . . ?
Zn01 N3B C7B C6B -4.9(5) . . . . ?
Zn01 O1B C5B N1B 5.1(7) . . . . ?
Zn01 O1B C5B C4B -174.8(3) . . . . ?
N2B N1B C5B O1B -0.3(7) . . . . ?
N2B N1B C5B C4B 179.6(4) . . . . ?
Zn01 O1A C5A N1A -5.4(7) . . . . ?
Zn01 O1A C5A C4A 173.3(4) . . . . ?
N2A N1A C5A O1A 2.3(8) . . . . ?
N2A N1A C5A C4A -176.5(4) . . . . ?
C11A N3A C7A C8A -1.8(8) . . . . ?
Zn01 N3A C7A C8A 179.4(5) . . . . ?
C11A N3A C7A C6A 177.9(5) . . . . ?
Zn01 N3A C7A C6A -0.8(6) . . . . ?
N1B N2B C6B C7B 178.1(4) . . . . ?
Zn01 N2B C6B C7B 5.4(6) . . . . ?
N3B C7B C6B N2B 0.1(7) . . . . ?
C8B C7B C6B N2B 179.1(5) . . . . ?
O1B C5B C4B C3B -1.9(7) . . . . ?
N1B C5B C4B C3B 178.2(4) . . . . ?
O1B C5B C4B S1B 177.7(4) . . . . ?
N1B C5B C4B S1B -2.2(6) . . . . ?
C2B C3B C4B C5B -178.7(5) . . . . ?
C2B C3B C4B S1B 1.7(5) . . . . ?
C1B S1B C4B C5B 179.8(5) . . . . ?
C1B S1B C4B C3B -0.6(4) . . . . ?
N1A N2A C6A C7A -176.3(5) . . . . ?
Zn01 N2A C6A C7A 2.2(7) . . . . ?
N3A C7A C6A N2A -0.8(8) . . . . ?
C8A C7A C6A N2A 178.9(6) . . . . ?
C7B N3B C11B C10B -0.1(8) . . . . ?
Zn01 N3B C11B C10B -174.7(4) . . . . ?
O1A C5A C4A C3A -2.7(8) . . . . ?
N1A C5A C4A C3A 176.2(5) . . . . ?
O1A C5A C4A S1A -179.0(4) . . . . ?
N1A C5A C4A S1A -0.1(7) . . . . ?
C2A C3A C4A C5A -177.4(6) . . . . ?
C2A C3A C4A S1A -0.7(6) . . . . ?
C1A S1A C4A C5A 178.4(6) . . . . ?
C1A S1A C4A C3A 1.6(6) . . . . ?
N3B C11B C10B C9B -0.2(9) . . . . ?
N3B C7B C8B C9B -0.9(8) . . . . ?
C6B C7B C8B C9B -179.9(5) . . . . ?
C7A N3A C11A C10A 0.3(8) . . . . ?
Zn01 N3A C11A C10A 178.8(5) . . . . ?
C7B C8B C9B C10B 0.6(9) . . . . ?
C11B C10B C9B C8B -0.1(9) . . . . ?
C4B C3B C2B C1B -2.4(6) . . . . ?
N3A C7A C8A C9A 1.7(10) . . . . ?
C6A C7A C8A C9A -178.0(6) . . . . ?
N3A C11A C10A C9A 1.3(10) . . . . ?
C3B C2B C1B S1B 2.4(7) . . . . ?
C4B S1B C1B C2B -1.0(6) . . . . ?
C7A C8A C9A C10A 0.0(11) . . . . ?
C11A C10A C9A C8A -1.4(11) . . . . ?
C4A C3A C2A C1A -0.9(9) . . . . ?
C3A C2A C1A S1A 2.2(12) . . . . ?
C4A S1A C1A C2A -2.3(9) . . . . ?
